data_7036964
loop_
_publ_author_name
'Hartle, Matthew D.'
'Meininger, Daniel J.'
'Zakharov, Lev N.'
'Tonzetich, Zachary J.'
'Pluth, Michael D.'

_publ_section_title
;
 NBu4SH provides a convenient source of HS(-) soluble in organic solution
 for H2S and anion-binding research.
;
_journal_issue 46
_journal_name_full 'Dalton transactions (Cambridge, England : 2003)'
_journal_page_first 19782
_journal_page_last 19785
_journal_paper_doi 10.1039/c5dt03355a
_journal_volume 44
_journal_year 2015
_chemical_formula_sum 'C19.5 H41 N S'
_chemical_formula_weight 321.59
_chemical_name_systematic
;
 ?
;
_space_group_crystal_system monoclinic
_space_group_IT_number 15
_space_group_name_Hall '-C 2yc'
_space_group_name_H-M_alt 'C 1 2/c 1'
_symmetry_space_group_name_Hall '-C 2yc'
_symmetry_space_group_name_H-M 'C 1 2/c 1'
_atom_sites_solution_hydrogens geom
_audit_creation_method SHELXL-2013
_audit_update_record
;
2015-08-28 deposited with the CCDC.
2015-10-27 downloaded from the CCDC.
;
_cell_angle_alpha 90
_cell_angle_beta 118.618(3)
_cell_angle_gamma 90
_cell_formula_units_Z 8
_cell_length_a 22.0430(10)
_cell_length_b 14.9292(7)
_cell_length_c 14.8080(6)
_cell_measurement_reflns_used 2855
_cell_measurement_temperature 173(2)
_cell_measurement_theta_max 65.34
_cell_measurement_theta_min 3.74
_cell_volume 4277.7(4)
_computing_cell_refinement 'Bruker SAINT'
_computing_data_collection 'Bruker APEX2'
_computing_data_reduction 'Bruker SAINT'
_computing_molecular_graphics 'Bruker SHELXTL'
_computing_publication_material 'Bruker SHELXTL'
_computing_structure_refinement 'SHELXL-2013 (Sheldrick 2013)'
_computing_structure_solution 'SHELXS-97 (Sheldrick 2008)'
_diffrn_ambient_temperature 173(2)
_diffrn_measured_fraction_theta_full 0.963
_diffrn_measured_fraction_theta_max 0.987
_diffrn_measurement_device_type 'Bruker APEX-II CCD'
_diffrn_measurement_method '\f and \w scans'
_diffrn_radiation_type CuK\a
_diffrn_radiation_wavelength 1.54178
_diffrn_reflns_av_R_equivalents 0.0514
_diffrn_reflns_av_unetI/netI 0.0489
_diffrn_reflns_Laue_measured_fraction_full 0.963
_diffrn_reflns_Laue_measured_fraction_max 0.987
_diffrn_reflns_limit_h_max 23
_diffrn_reflns_limit_h_min -26
_diffrn_reflns_limit_k_max 17
_diffrn_reflns_limit_k_min -17
_diffrn_reflns_limit_l_max 17
_diffrn_reflns_limit_l_min -17
_diffrn_reflns_number 14231
_diffrn_reflns_point_group_measured_fraction_full 0.963
_diffrn_reflns_point_group_measured_fraction_max 0.987
_diffrn_reflns_theta_full 67.679
_diffrn_reflns_theta_max 66.598
_diffrn_reflns_theta_min 3.739
_diffrn_source 'Incoatec I\mS'
_exptl_absorpt_coefficient_mu 1.295
_exptl_absorpt_correction_T_max 0.7528
_exptl_absorpt_correction_T_min 0.6643
_exptl_absorpt_correction_type multi-scan
_exptl_absorpt_process_details SADABS
_exptl_crystal_colour yellow
_exptl_crystal_density_diffrn 0.999
_exptl_crystal_description cut-block
_exptl_crystal_F_000 1448
_exptl_crystal_size_max 0.140
_exptl_crystal_size_mid 0.130
_exptl_crystal_size_min 0.040
_platon_squeeze_details
;
Solvent toluene molecule is disordred over two positions around
an inversion center. 
?
;
_refine_diff_density_max 0.565
_refine_diff_density_min -0.330
_refine_diff_density_rms 0.055
_refine_ls_extinction_method none
_refine_ls_goodness_of_fit_ref 1.053
_refine_ls_hydrogen_treatment constr
_refine_ls_matrix_type full
_refine_ls_number_parameters 163
_refine_ls_number_reflns 3729
_refine_ls_number_restraints 0
_refine_ls_restrained_S_all 1.053
_refine_ls_R_factor_all 0.0934
_refine_ls_R_factor_gt 0.0741
_refine_ls_shift/su_max 0.001
_refine_ls_shift/su_mean 0.000
_refine_ls_structure_factor_coef Fsqd
_refine_ls_weighting_details 'w=1/[\s^2^(Fo^2^)+(0.1335P)^2^] where P=(Fo^2^+2Fc^2^)/3'
_refine_ls_weighting_scheme calc
_refine_ls_wR_factor_gt 0.2044
_refine_ls_wR_factor_ref 0.2180
_reflns_Friedel_coverage 0.000
_reflns_number_gt 2589
_reflns_number_total 3729
_reflns_threshold_expression 'I > 2\s(I)'
_cod_data_source_file c5dt03355a2.cif
_cod_data_source_block cu_mplur26_0m_sqd
_cod_depositor_comments 'Adding full bibliography for 7036964.cif.'
_cod_original_cell_volume 4277.7(3)
_cod_original_formula_sum 'C19.50 H41 N S'
_cod_database_code 7036964
_shelx_space_group_comment
;
The symmetry employed for this shelxl refinement is uniquely defined
by the following loop, which should always be used as a source of
symmetry information in preference to the above space-group names.
They are only intended as comments.
;
_shelx_estimated_absorpt_t_min 0.840
_shelx_estimated_absorpt_t_max 0.950
_platon_squeeze_void_probe_radius 1.20
_shelxl_version_number 2013-4

loop_
_space_group_symop_operation_xyz
'x, y, z'
'-x, y, -z+1/2'
'x+1/2, y+1/2, z'
'-x+1/2, y+1/2, -z+1/2'
'-x, -y, -z'
'x, -y, z-1/2'
'-x+1/2, -y+1/2, -z'
'x+1/2, -y+1/2, z-1/2'

loop_
_atom_site_label
_atom_site_type_symbol
_atom_site_fract_x
_atom_site_fract_y
_atom_site_fract_z
_atom_site_U_iso_or_equiv
_atom_site_adp_type
_atom_site_occupancy
_atom_site_site_symmetry_order
_atom_site_calc_flag
_atom_site_refinement_flags_posn
_atom_site_refinement_flags_adp
S1 S 0.73283(4) 0.08532(5) 1.11432(5) 0.0491(3) Uani 1 1 d . .
N1 N 0.68457(12) 0.15697(17) 0.77272(17) 0.0462(6) Uani 1 1 d . .
C1 C 0.76004(14) 0.1793(2) 0.8072(2) 0.0474(7) Uani 1 1 d . .
H1A H 0.7656 0.2452 0.8133 0.057 Uiso 1 1 calc R U
H1B H 0.7887 0.1537 0.8766 0.057 Uiso 1 1 calc R U
C2 C 0.78810(16) 0.1463(2) 0.7377(2) 0.0565(8) Uani 1 1 d . .
H2A H 0.7670 0.1807 0.6726 0.068 Uiso 1 1 calc R U
H2B H 0.7761 0.0823 0.7209 0.068 Uiso 1 1 calc R U
C3 C 0.86662(18) 0.1577(3) 0.7918(3) 0.0721(10) Uani 1 1 d . .
H3A H 0.8781 0.2217 0.8087 0.087 Uiso 1 1 calc R U
H3B H 0.8873 0.1236 0.8570 0.087 Uiso 1 1 calc R U
C4 C 0.8977(2) 0.1255(4) 0.7253(4) 0.1039(16) Uani 1 1 d . .
H4A H 0.9479 0.1339 0.7625 0.156 Uiso 1 1 calc R U
H4B H 0.8780 0.1599 0.6612 0.156 Uiso 1 1 calc R U
H4C H 0.8872 0.0618 0.7095 0.156 Uiso 1 1 calc R U
C5 C 0.67207(17) 0.0571(2) 0.7654(2) 0.0543(8) Uani 1 1 d . .
H5A H 0.6230 0.0465 0.7463 0.065 Uiso 1 1 calc R U
H5B H 0.6795 0.0333 0.7091 0.065 Uiso 1 1 calc R U
C6 C 0.7166(2) 0.0047(2) 0.8616(3) 0.0671(10) Uani 1 1 d . .
H6A H 0.7165 0.0336 0.9217 0.080 Uiso 1 1 calc R U
H6B H 0.7648 0.0027 0.8737 0.080 Uiso 1 1 calc R U
C7 C 0.6871(3) -0.0910(3) 0.8475(3) 0.0847(13) Uani 1 1 d . .
H7A H 0.6366 -0.0874 0.8222 0.102 Uiso 1 1 calc R U
H7B H 0.6944 -0.1223 0.7946 0.102 Uiso 1 1 calc R U
C8 C 0.7189(3) -0.1433(3) 0.9429(3) 0.1090(17) Uani 1 1 d . .
H8A H 0.6982 -0.2032 0.9298 0.164 Uiso 1 1 calc R U
H8B H 0.7111 -0.1132 0.9952 0.164 Uiso 1 1 calc R U
H8C H 0.7687 -0.1485 0.9674 0.164 Uiso 1 1 calc R U
C9 C 0.66947(15) 0.2004(2) 0.8525(2) 0.0482(7) Uani 1 1 d . .
H9A H 0.6804 0.2650 0.8557 0.058 Uiso 1 1 calc R U
H9B H 0.7010 0.1742 0.9205 0.058 Uiso 1 1 calc R U
C10 C 0.59536(16) 0.1907(2) 0.8338(2) 0.0592(9) Uani 1 1 d . .
H10A H 0.5852 0.1269 0.8386 0.071 Uiso 1 1 calc R U
H10B H 0.5627 0.2123 0.7639 0.071 Uiso 1 1 calc R U
C11 C 0.58636(17) 0.2453(2) 0.9139(2) 0.0589(9) Uani 1 1 d . .
H11A H 0.5418 0.2286 0.9104 0.071 Uiso 1 1 calc R U
H11B H 0.6237 0.2289 0.9831 0.071 Uiso 1 1 calc R U
C12 C 0.58762(19) 0.3460(3) 0.9007(3) 0.0726(11) Uani 1 1 d . .
H12A H 0.5816 0.3762 0.9546 0.109 Uiso 1 1 calc R U
H12B H 0.5501 0.3633 0.8331 0.109 Uiso 1 1 calc R U
H12C H 0.6320 0.3635 0.9058 0.109 Uiso 1 1 calc R U
C13 C 0.63772(16) 0.1928(2) 0.6655(2) 0.0524(8) Uani 1 1 d . .
H13A H 0.6532 0.1672 0.6183 0.063 Uiso 1 1 calc R U
H13B H 0.5904 0.1702 0.6431 0.063 Uiso 1 1 calc R U
C14 C 0.63383(17) 0.2933(2) 0.6523(2) 0.0597(9) Uani 1 1 d . .
H14A H 0.6805 0.3175 0.6727 0.072 Uiso 1 1 calc R U
H14B H 0.6172 0.3205 0.6974 0.072 Uiso 1 1 calc R U
C15 C 0.58497(18) 0.3176(3) 0.5408(2) 0.0659(10) Uani 1 1 d . .
H15A H 0.6031 0.2920 0.4967 0.079 Uiso 1 1 calc R U
H15B H 0.5393 0.2899 0.5200 0.079 Uiso 1 1 calc R U
C16 C 0.5756(2) 0.4178(3) 0.5224(3) 0.0889(13) Uani 1 1 d . .
H16A H 0.5438 0.4293 0.4495 0.133 Uiso 1 1 calc R U
H16B H 0.6205 0.4455 0.5413 0.133 Uiso 1 1 calc R U
H16C H 0.5566 0.4434 0.5644 0.133 Uiso 1 1 calc R U

loop_
_atom_site_aniso_label
_atom_site_aniso_U_11
_atom_site_aniso_U_22
_atom_site_aniso_U_33
_atom_site_aniso_U_23
_atom_site_aniso_U_13
_atom_site_aniso_U_12
S1 0.0551(5) 0.0485(5) 0.0452(4) -0.0012(3) 0.0251(3) -0.0079(3)
N1 0.0468(14) 0.0533(15) 0.0427(12) -0.0077(10) 0.0249(11) -0.0032(11)
C1 0.0438(16) 0.0516(18) 0.0459(15) -0.0007(12) 0.0208(13) -0.0022(13)
C2 0.0567(19) 0.063(2) 0.0583(18) -0.0020(15) 0.0341(16) -0.0009(15)
C3 0.057(2) 0.099(3) 0.066(2) 0.009(2) 0.0332(17) 0.0080(19)
C4 0.069(3) 0.162(5) 0.102(3) 0.019(3) 0.058(3) 0.024(3)
C5 0.0602(19) 0.0560(19) 0.0595(18) -0.0153(14) 0.0389(16) -0.0093(15)
C6 0.096(3) 0.055(2) 0.063(2) -0.0057(16) 0.049(2) -0.0080(18)
C7 0.132(4) 0.056(2) 0.088(3) -0.004(2) 0.070(3) -0.006(2)
C8 0.165(5) 0.084(3) 0.088(3) 0.005(2) 0.068(3) -0.008(3)
C9 0.0500(17) 0.0520(18) 0.0420(14) -0.0083(13) 0.0217(13) -0.0014(13)
C10 0.0537(19) 0.071(2) 0.0531(18) -0.0123(15) 0.0257(15) -0.0059(15)
C11 0.0492(18) 0.076(2) 0.0563(18) -0.0077(16) 0.0295(15) 0.0004(15)
C12 0.074(2) 0.079(3) 0.064(2) -0.0045(18) 0.0330(19) 0.0197(19)
C13 0.0493(18) 0.070(2) 0.0407(15) -0.0082(14) 0.0236(13) -0.0042(14)
C14 0.0542(19) 0.071(2) 0.0462(16) -0.0017(15) 0.0183(15) 0.0014(16)
C15 0.056(2) 0.087(3) 0.0485(18) 0.0046(17) 0.0207(16) 0.0021(17)
C16 0.086(3) 0.090(3) 0.073(2) 0.017(2) 0.023(2) 0.020(2)

loop_
_atom_type_symbol
_atom_type_description
_atom_type_scat_dispersion_real
_atom_type_scat_dispersion_imag
_atom_type_scat_source
C C 0.0181 0.0091 'International Tables Vol C Tables 4.2.6.8 and 6.1.1.4'
H H 0.0000 0.0000 'International Tables Vol C Tables 4.2.6.8 and 6.1.1.4'
S S 0.3331 0.5567 'International Tables Vol C Tables 4.2.6.8 and 6.1.1.4'
N N 0.0311 0.0180 'International Tables Vol C Tables 4.2.6.8 and 6.1.1.4'

loop_
_geom_angle_atom_site_label_1
_geom_angle_atom_site_label_2
_geom_angle_atom_site_label_3
_geom_angle
C5 N1 C9 112.1(2)
C5 N1 C13 105.3(2)
C9 N1 C13 111.7(2)
C5 N1 C1 111.9(2)
C9 N1 C1 104.9(2)
C13 N1 C1 111.1(2)
C2 C1 N1 115.9(2)
C2 C1 H1A 108.3
N1 C1 H1A 108.3
C2 C1 H1B 108.3
N1 C1 H1B 108.3
H1A C1 H1B 107.4
C1 C2 C3 109.6(3)
C1 C2 H2A 109.8
C3 C2 H2A 109.8
C1 C2 H2B 109.8
C3 C2 H2B 109.8
H2A C2 H2B 108.2
C4 C3 C2 111.9(3)
C4 C3 H3A 109.2
C2 C3 H3A 109.2
C4 C3 H3B 109.2
C2 C3 H3B 109.2
H3A C3 H3B 107.9
C3 C4 H4A 109.5
C3 C4 H4B 109.5
H4A C4 H4B 109.5
C3 C4 H4C 109.5
H4A C4 H4C 109.5
H4B C4 H4C 109.5
C6 C5 N1 115.6(3)
C6 C5 H5A 108.4
N1 C5 H5A 108.4
C6 C5 H5B 108.4
N1 C5 H5B 108.4
H5A C5 H5B 107.5
C5 C6 C7 108.1(3)
C5 C6 H6A 110.1
C7 C6 H6A 110.1
C5 C6 H6B 110.1
C7 C6 H6B 110.1
H6A C6 H6B 108.4
C8 C7 C6 112.8(4)
C8 C7 H7A 109.0
C6 C7 H7A 109.0
C8 C7 H7B 109.0
C6 C7 H7B 109.0
H7A C7 H7B 107.8
C7 C8 H8A 109.5
C7 C8 H8B 109.5
H8A C8 H8B 109.5
C7 C8 H8C 109.5
H8A C8 H8C 109.5
H8B C8 H8C 109.5
N1 C9 C10 115.7(2)
N1 C9 H9A 108.4
C10 C9 H9A 108.4
N1 C9 H9B 108.4
C10 C9 H9B 108.4
H9A C9 H9B 107.4
C9 C10 C11 109.5(2)
C9 C10 H10A 109.8
C11 C10 H10A 109.8
C9 C10 H10B 109.8
C11 C10 H10B 109.8
H10A C10 H10B 108.2
C12 C11 C10 114.2(3)
C12 C11 H11A 108.7
C10 C11 H11A 108.7
C12 C11 H11B 108.7
C10 C11 H11B 108.7
H11A C11 H11B 107.6
C11 C12 H12A 109.5
C11 C12 H12B 109.5
H12A C12 H12B 109.5
C11 C12 H12C 109.5
H12A C12 H12C 109.5
H12B C12 H12C 109.5
C14 C13 N1 117.0(2)
C14 C13 H13A 108.1
N1 C13 H13A 108.1
C14 C13 H13B 108.1
N1 C13 H13B 108.1
H13A C13 H13B 107.3
C13 C14 C15 110.1(3)
C13 C14 H14A 109.6
C15 C14 H14A 109.6
C13 C14 H14B 109.6
C15 C14 H14B 109.6
H14A C14 H14B 108.2
C16 C15 C14 113.2(3)
C16 C15 H15A 108.9
C14 C15 H15A 108.9
C16 C15 H15B 108.9
C14 C15 H15B 108.9
H15A C15 H15B 107.8
C15 C16 H16A 109.5
C15 C16 H16B 109.5
H16A C16 H16B 109.5
C15 C16 H16C 109.5
H16A C16 H16C 109.5
H16B C16 H16C 109.5

loop_
_geom_bond_atom_site_label_1
_geom_bond_atom_site_label_2
_geom_bond_distance
N1 C5 1.511(4)
N1 C9 1.517(3)
N1 C13 1.517(4)
N1 C1 1.525(4)
C1 C2 1.515(4)
C1 H1A 0.9900
C1 H1B 0.9900
C2 C3 1.529(5)
C2 H2A 0.9900
C2 H2B 0.9900
C3 C4 1.521(5)
C3 H3A 0.9900
C3 H3B 0.9900
C4 H4A 0.9800
C4 H4B 0.9800
C4 H4C 0.9800
C5 C6 1.505(5)
C5 H5A 0.9900
C5 H5B 0.9900
C6 C7 1.542(5)
C6 H6A 0.9900
C6 H6B 0.9900
C7 C8 1.466(6)
C7 H7A 0.9900
C7 H7B 0.9900
C8 H8A 0.9800
C8 H8B 0.9800
C8 H8C 0.9800
C9 C10 1.527(4)
C9 H9A 0.9900
C9 H9B 0.9900
C10 C11 1.528(4)
C10 H10A 0.9900
C10 H10B 0.9900
C11 C12 1.519(5)
C11 H11A 0.9900
C11 H11B 0.9900
C12 H12A 0.9800
C12 H12B 0.9800
C12 H12C 0.9800
C13 C14 1.511(5)
C13 H13A 0.9900
C13 H13B 0.9900
C14 C15 1.522(4)
C14 H14A 0.9900
C14 H14B 0.9900
C15 C16 1.518(6)
C15 H15A 0.9900
C15 H15B 0.9900
C16 H16A 0.9800
C16 H16B 0.9800
C16 H16C 0.9800

loop_
_geom_torsion_atom_site_label_1
_geom_torsion_atom_site_label_2
_geom_torsion_atom_site_label_3
_geom_torsion_atom_site_label_4
_geom_torsion
C5 N1 C1 C2 60.4(3)
C9 N1 C1 C2 -177.8(3)
C13 N1 C1 C2 -56.9(3)
N1 C1 C2 C3 -169.3(3)
C1 C2 C3 C4 180.0(3)
C9 N1 C5 C6 -62.1(3)
C13 N1 C5 C6 176.1(3)
C1 N1 C5 C6 55.4(3)
N1 C5 C6 C7 168.6(3)
C5 C6 C7 C8 -170.0(4)
C5 N1 C9 C10 -60.4(3)
C13 N1 C9 C10 57.5(3)
C1 N1 C9 C10 178.0(3)
N1 C9 C10 C11 -174.5(3)
C9 C10 C11 C12 70.2(4)
C5 N1 C13 C14 173.8(3)
C9 N1 C13 C14 51.8(3)
C1 N1 C13 C14 -65.0(3)
N1 C13 C14 C15 179.9(3)
C13 C14 C15 C16 177.2(3)

loop_
_platon_squeeze_void_nr
_platon_squeeze_void_average_x
_platon_squeeze_void_average_y
_platon_squeeze_void_average_z
_platon_squeeze_void_volume
_platon_squeeze_void_count_electrons
_platon_squeeze_void_content
1 0.500 0.000 0.057 368 116 ' '
2 1.000 0.500 -0.014 368 116 ' '
